data_4072912
loop_
_publ_author_name
'Maynadi\'e, J\'er\^ome'
'Berthet, Jean-Claude'
'Thu\'ery, Pierre'
'Ephritikhine, Michel'

_publ_section_title
;
 Cyanide Metallocenes of Trivalent f-Elements
;
_journal_issue 10
_journal_name_full Organometallics
_journal_page_first 2623
_journal_page_last 2629
_journal_paper_doi 10.1021/om061131x
_journal_volume 26
_journal_year 2007
_chemical_formula_sum 'C78 H117 Ce3 N6'
_chemical_formula_weight 1559.14
_space_group_IT_number 29
_symmetry_cell_setting orthorhombic
_symmetry_space_group_name_Hall 'P 2c -2ac'
_symmetry_space_group_name_H-M 'P c a 21'
_atom_sites_solution_hydrogens geom
_atom_sites_solution_primary heavy
_atom_sites_solution_secondary difmap
_audit_creation_method SHELXL-97
_cell_angle_alpha 90.00
_cell_angle_beta 90.00
_cell_angle_gamma 90.00
_cell_formula_units_Z 4
_cell_length_a 18.9720(18)
_cell_length_b 23.084(3)
_cell_length_c 18.993(2)
_cell_measurement_reflns_used 130877
_cell_measurement_temperature 100(2)
_cell_measurement_theta_max 25.68
_cell_measurement_theta_min 2.98
_cell_volume 8318.0(16)
_computing_cell_refinement 'HKL2000 (Otwinowski & Minor, 1997)'
_computing_data_collection 'COLLECT (Hooft, 1998)'
_computing_data_reduction 'HKL2000 (Otwinowski & Minor, 1997)'
_computing_molecular_graphics 'SHELXTL (Sheldrick, 1999)'
_computing_publication_material 'SHELXTL (Sheldrick, 1999); PLATON (Spek, 2003)'
_computing_structure_refinement 'SHELXL-97 (Sheldrick, 1997)'
_computing_structure_solution 'SHELXS-97 (Sheldrick, 1997)'
_diffrn_ambient_temperature 100(2)
_diffrn_measured_fraction_theta_full 0.945
_diffrn_measured_fraction_theta_max 0.945
_diffrn_measurement_device_type 'Nonius Kappa-CCD area-detector diffractometer'
_diffrn_measurement_method 'one \f and seven \w scans with 2\% steps'
_diffrn_radiation_monochromator graphite
_diffrn_radiation_source 'fine-focus sealed tube'
_diffrn_radiation_type MoK\a
_diffrn_radiation_wavelength 0.71073
_diffrn_reflns_av_R_equivalents 0.0722
_diffrn_reflns_av_sigmaI/netI 0.1038
_diffrn_reflns_limit_h_max 22
_diffrn_reflns_limit_h_min -22
_diffrn_reflns_limit_k_max 28
_diffrn_reflns_limit_k_min -28
_diffrn_reflns_limit_l_max 22
_diffrn_reflns_limit_l_min -22
_diffrn_reflns_number 130877
_diffrn_reflns_theta_full 25.68
_diffrn_reflns_theta_max 25.68
_diffrn_reflns_theta_min 2.98
_diffrn_standards_decay_% 0
_diffrn_standards_interval_time 0
_diffrn_standards_number 0
_exptl_absorpt_coefficient_mu 1.654
_exptl_absorpt_correction_T_max 0.876
_exptl_absorpt_correction_T_min 0.511
_exptl_absorpt_correction_type multi-scan
_exptl_absorpt_process_details 'SCALEPACK (Otwinowski & Minor, 1997)'
_exptl_crystal_colour 'translucent light yellow'
_exptl_crystal_density_diffrn 1.245
_exptl_crystal_density_method 'not measured'
_exptl_crystal_description irregular
_exptl_crystal_F_000 3204
_exptl_crystal_size_max 0.15
_exptl_crystal_size_mid 0.13
_exptl_crystal_size_min 0.08
_refine_diff_density_max 1.083
_refine_diff_density_min -0.579
_refine_diff_density_rms 0.104
_refine_ls_abs_structure_details 'Flack H D (1983), Acta Cryst. A39, 876-881'
_refine_ls_abs_structure_Flack 0.51(2)
_refine_ls_extinction_method none
_refine_ls_goodness_of_fit_ref 0.893
_refine_ls_hydrogen_treatment constr
_refine_ls_matrix_type full
_refine_ls_number_parameters 819
_refine_ls_number_reflns 14213
_refine_ls_number_restraints 55
_refine_ls_restrained_S_all 0.893
_refine_ls_R_factor_all 0.1675
_refine_ls_R_factor_gt 0.0714
_refine_ls_shift/su_max 0.003
_refine_ls_shift/su_mean 0.001
_refine_ls_structure_factor_coef Fsqd
_refine_ls_weighting_details 'calc w=1/[\s^2^(Fo^2^)+(0.0795P)^2^] where P=(Fo^2^+2Fc^2^)/3'
_refine_ls_weighting_scheme calc
_refine_ls_wR_factor_gt 0.1362
_refine_ls_wR_factor_ref 0.1547
_reflns_number_gt 6909
_reflns_number_total 14213
_reflns_threshold_expression >2sigma(I)
_cod_data_source_file om061131xsi20070308_094205.cif
_cod_data_source_block 3
_cod_database_code 4072912

loop_
_symmetry_equiv_pos_as_xyz
'x, y, z'
'-x, -y, z+1/2'
'x+1/2, -y, z'
'-x+1/2, y, z+1/2'

loop_
_atom_site_label
_atom_site_type_symbol
_atom_site_fract_x
_atom_site_fract_y
_atom_site_fract_z
_atom_site_U_iso_or_equiv
_atom_site_adp_type
_atom_site_occupancy
_atom_site_symmetry_multiplicity
_atom_site_calc_flag
_atom_site_refinement_flags
Ce1 Ce 0.38042(4) 0.62965(3) 0.38323(4) 0.0636(2) Uani 1 1 d .
Ce2 Ce 0.48106(4) 0.89162(3) 0.34702(5) 0.0587(2) Uani 1 1 d .
Ce3 Ce 0.62380(4) 0.73099(3) 0.58225(4) 0.0606(2) Uani 1 1 d .
N1 N 0.4200(6) 0.7341(6) 0.3473(7) 0.081(3) Uani 1 1 d .
N2 N 0.5433(6) 0.8390(5) 0.4517(7) 0.076(3) Uani 1 1 d .
N3 N 0.5234(7) 0.6729(5) 0.5101(7) 0.078(4) Uani 1 1 d .
N4 N 0.4063(6) 0.5126(5) 0.5248(8) 0.076(4) Uani 1 1 d .
N5 N 0.3399(8) 0.8651(5) 0.2103(8) 0.087(4) Uani 1 1 d .
N6 N 0.7307(6) 0.8733(5) 0.5701(7) 0.074(4) Uani 1 1 d .
C1 C 0.4371(7) 0.7832(5) 0.3406(8) 0.062(4) Uani 1 1 d .
C2 C 0.5657(7) 0.8058(5) 0.4893(7) 0.047(3) Uani 1 1 d .
C3 C 0.4793(8) 0.6557(6) 0.4722(7) 0.060(4) Uani 1 1 d .
C4 C 0.3958(8) 0.5445(6) 0.4809(9) 0.078(5) Uani 1 1 d .
C5 C 0.3806(7) 0.8749(6) 0.2529(7) 0.050(4) Uani 1 1 d .
C6 C 0.6986(8) 0.8322(7) 0.5758(8) 0.073(4) Uani 1 1 d .
C7 C 0.4241(8) 0.4738(7) 0.5860(10) 0.105(6) Uani 1 1 d .
C8 C 0.4041(8) 0.4102(6) 0.5616(10) 0.101(6) Uani 1 1 d U
H8A H 0.4101 0.3839 0.6003 2.000 Uiso 1 1 calc R
H8B H 0.4342 0.3987 0.5234 2.000 Uiso 1 1 calc R
H8C H 0.3559 0.4094 0.5463 2.000 Uiso 1 1 calc R
C9 C 0.5055(8) 0.4807(7) 0.5995(11) 0.104(5) Uani 1 1 d U
H9A H 0.5180 0.4613 0.6424 2.000 Uiso 1 1 calc R
H9B H 0.5170 0.5211 0.6033 2.000 Uiso 1 1 calc R
H9C H 0.5312 0.4640 0.5610 2.000 Uiso 1 1 calc R
C10 C 0.3825(9) 0.4966(7) 0.6501(9) 0.104(6) Uani 1 1 d U
H10A H 0.3847 0.4688 0.6876 2.000 Uiso 1 1 calc R
H10B H 0.3342 0.5027 0.6369 2.000 Uiso 1 1 calc R
H10C H 0.4026 0.5326 0.6655 2.000 Uiso 1 1 calc R
C11 C 0.2816(9) 0.8515(7) 0.1565(9) 0.090(5) Uani 1 1 d .
C12 C 0.2885(13) 0.7909(9) 0.1355(12) 0.129(8) Uani 1 1 d U
H12A H 0.2699 0.7665 0.1719 0.194 Uiso 1 1 calc R
H12B H 0.3374 0.7819 0.1281 0.194 Uiso 1 1 calc R
H12C H 0.2628 0.7845 0.0927 0.194 Uiso 1 1 calc R
C13 C 0.2988(17) 0.8886(13) 0.0980(14) 0.125(11) Uani 1 1 d U
H13A H 0.3166 0.8656 0.0598 2.000 Uiso 1 1 calc R
H13B H 0.3340 0.9161 0.1122 2.000 Uiso 1 1 calc R
H13C H 0.2572 0.9089 0.0829 2.000 Uiso 1 1 calc R
C14 C 0.2131(9) 0.8674(10) 0.1923(13) 0.098(8) Uani 1 1 d U
H14A H 0.1934 0.9011 0.1701 2.000 Uiso 1 1 calc R
H14B H 0.2217 0.8755 0.2411 2.000 Uiso 1 1 calc R
H14C H 0.1805 0.8357 0.1884 2.000 Uiso 1 1 calc R
C15 C 0.7740(7) 0.9268(5) 0.5623(8) 0.076(4) Uani 1 1 d .
C16 C 0.7251(10) 0.9717(8) 0.5300(10) 0.073(6) Uani 1 1 d U
H16A H 0.7128 0.9601 0.4831 2.000 Uiso 1 1 calc R
H16B H 0.7486 1.0085 0.5286 2.000 Uiso 1 1 calc R
H16C H 0.6832 0.9749 0.5581 2.000 Uiso 1 1 calc R
C17 C 0.8407(9) 0.9152(8) 0.5154(9) 0.105(6) Uani 1 1 d U
H17A H 0.8756 0.9444 0.5246 2.000 Uiso 1 1 calc R
H17B H 0.8276 0.9164 0.4666 2.000 Uiso 1 1 calc R
H17C H 0.8598 0.8778 0.5264 2.000 Uiso 1 1 calc R
C18 C 0.7886(7) 0.9440(6) 0.6383(8) 0.083(5) Uani 1 1 d U
H18A H 0.7844 0.9106 0.6680 2.000 Uiso 1 1 calc R
H18B H 0.7552 0.9729 0.6528 2.000 Uiso 1 1 calc R
H18C H 0.8355 0.9595 0.6418 2.000 Uiso 1 1 calc R
C19 C 0.2777(8) 0.7050(7) 0.4414(10) 0.079(5) Uani 1 1 d .
C20 C 0.2509(7) 0.6892(6) 0.3744(9) 0.075(4) Uani 1 1 d .
C21 C 0.2290(7) 0.6306(7) 0.3778(11) 0.101(5) Uani 1 1 d .
C22 C 0.2473(9) 0.6071(8) 0.4464(11) 0.099(5) Uani 1 1 d .
C23 C 0.2772(7) 0.6532(8) 0.4870(9) 0.078(5) Uani 1 1 d .
C24 C 0.3056(8) 0.7595(6) 0.4678(8) 0.079(5) Uani 1 1 d .
H24A H 0.3355 0.7766 0.4327 0.119 Uiso 1 1 calc R
H24B H 0.3324 0.7525 0.5098 0.119 Uiso 1 1 calc R
H24C H 0.2674 0.7853 0.4782 0.119 Uiso 1 1 calc R
C25 C 0.2406(10) 0.7312(7) 0.3162(9) 0.112(6) Uani 1 1 d .
H25A H 0.2075 0.7603 0.3305 0.168 Uiso 1 1 calc R
H25B H 0.2228 0.7112 0.2755 0.168 Uiso 1 1 calc R
H25C H 0.2848 0.7491 0.3048 0.168 Uiso 1 1 calc R
C26 C 0.1836(8) 0.5982(8) 0.3247(9) 0.115(6) Uani 1 1 d .
H26A H 0.1728 0.5604 0.3426 0.172 Uiso 1 1 calc R
H26B H 0.2087 0.5947 0.2810 0.172 Uiso 1 1 calc R
H26C H 0.1406 0.6192 0.3170 0.172 Uiso 1 1 calc R
C27 C 0.2233(8) 0.5470(7) 0.4682(9) 0.102(5) Uani 1 1 d .
H27A H 0.1743 0.5423 0.4570 0.153 Uiso 1 1 calc R
H27B H 0.2299 0.5423 0.5180 0.153 Uiso 1 1 calc R
H27C H 0.2504 0.5184 0.4435 0.153 Uiso 1 1 calc R
C28 C 0.2992(9) 0.6480(8) 0.5636(10) 0.111(6) Uani 1 1 d .
H28A H 0.3007 0.6079 0.5767 0.166 Uiso 1 1 calc R
H28B H 0.2657 0.6679 0.5928 0.166 Uiso 1 1 calc R
H28C H 0.3450 0.6649 0.5698 0.166 Uiso 1 1 calc R
C29 C 0.4290(9) 0.6148(6) 0.2445(7) 0.074(4) Uani 1 1 d .
C30 C 0.3731(9) 0.5750(8) 0.2491(9) 0.086(5) Uani 1 1 d .
C31 C 0.3948(8) 0.5321(7) 0.2947(9) 0.080(5) Uani 1 1 d .
C32 C 0.4629(8) 0.5443(7) 0.3185(8) 0.090(5) Uani 1 1 d .
C33 C 0.4849(8) 0.5950(7) 0.2868(7) 0.072(4) Uani 1 1 d .
C34 C 0.4320(8) 0.6657(6) 0.1951(8) 0.082(5) Uani 1 1 d .
H34A H 0.3973 0.6610 0.1588 0.123 Uiso 1 1 calc R
H34B H 0.4780 0.6680 0.1743 0.123 Uiso 1 1 calc R
H34C H 0.4226 0.7007 0.2208 0.123 Uiso 1 1 calc R
C35 C 0.3115(11) 0.5739(8) 0.2042(11) 0.063(7) Uani 1 1 d .
H35A H 0.2928 0.6124 0.1997 0.095 Uiso 1 1 calc R
H35B H 0.2764 0.5490 0.2245 0.095 Uiso 1 1 calc R
H35C H 0.3244 0.5596 0.1585 0.095 Uiso 1 1 calc R
C36 C 0.3486(10) 0.4809(7) 0.3183(10) 0.083(6) Uani 1 1 d .
H36A H 0.3103 0.4950 0.3465 0.125 Uiso 1 1 calc R
H36B H 0.3765 0.4544 0.3454 0.125 Uiso 1 1 calc R
H36C H 0.3302 0.4614 0.2776 0.125 Uiso 1 1 calc R
C37 C 0.5116(8) 0.5052(7) 0.3627(9) 0.109(6) Uani 1 1 d .
H37A H 0.5385 0.4807 0.3319 0.164 Uiso 1 1 calc R
H37B H 0.4836 0.4817 0.3936 0.164 Uiso 1 1 calc R
H37C H 0.5429 0.5289 0.3900 0.164 Uiso 1 1 calc R
C38 C 0.5560(8) 0.6244(7) 0.2944(8) 0.086(5) Uani 1 1 d .
H38A H 0.5555 0.6491 0.3351 0.129 Uiso 1 1 calc R
H38B H 0.5654 0.6472 0.2532 0.129 Uiso 1 1 calc R
H38C H 0.5920 0.5956 0.2997 0.129 Uiso 1 1 calc R
C39 C 0.5978(8) 0.9406(6) 0.2795(8) 0.071(4) Uani 1 1 d .
C40 C 0.5501(7) 0.9260(6) 0.2267(7) 0.055(4) Uani 1 1 d .
C41 C 0.5494(7) 0.8630(7) 0.2202(7) 0.062(4) Uani 1 1 d .
C42 C 0.5933(7) 0.8407(7) 0.2737(8) 0.071(4) Uani 1 1 d .
C43 C 0.6227(7) 0.8887(6) 0.3120(8) 0.067(4) Uani 1 1 d .
C44 C 0.6268(6) 0.9982(5) 0.2959(7) 0.067(4) Uani 1 1 d .
H44A H 0.6738 1.0012 0.2774 0.101 Uiso 1 1 calc R
H44B H 0.6279 1.0035 0.3460 0.101 Uiso 1 1 calc R
H44C H 0.5977 1.0275 0.2750 0.101 Uiso 1 1 calc R
C45 C 0.5141(7) 0.9653(6) 0.1762(8) 0.079(5) Uani 1 1 d .
H45A H 0.4927 0.9968 0.2015 0.119 Uiso 1 1 calc R
H45B H 0.4783 0.9442 0.1513 0.119 Uiso 1 1 calc R
H45C H 0.5478 0.9803 0.1433 0.119 Uiso 1 1 calc R
C46 C 0.5120(7) 0.8292(6) 0.1639(7) 0.072(4) Uani 1 1 d .
H46A H 0.5456 0.8065 0.1380 0.108 Uiso 1 1 calc R
H46B H 0.4886 0.8554 0.1324 0.108 Uiso 1 1 calc R
H46C H 0.4779 0.8039 0.1852 0.108 Uiso 1 1 calc R
C47 C 0.6088(7) 0.7787(6) 0.2869(8) 0.076(4) Uani 1 1 d .
H47A H 0.6588 0.7736 0.2921 0.115 Uiso 1 1 calc R
H47B H 0.5923 0.7560 0.2480 0.115 Uiso 1 1 calc R
H47C H 0.5855 0.7666 0.3293 0.115 Uiso 1 1 calc R
C48 C 0.6820(7) 0.8853(5) 0.3642(7) 0.068(4) Uani 1 1 d .
H48A H 0.6649 0.8695 0.4077 0.103 Uiso 1 1 calc R
H48B H 0.7006 0.9234 0.3724 0.103 Uiso 1 1 calc R
H48C H 0.7186 0.8608 0.3459 0.103 Uiso 1 1 calc R
C49 C 0.3823(6) 0.9847(5) 0.3544(8) 0.061(4) Uani 1 1 d .
C50 C 0.3566(7) 0.9434(5) 0.4020(7) 0.057(4) Uani 1 1 d .
C51 C 0.4069(7) 0.9395(5) 0.4597(8) 0.056(3) Uani 1 1 d .
C52 C 0.4609(7) 0.9778(6) 0.4444(7) 0.060(4) Uani 1 1 d .
C53 C 0.4455(7) 1.0087(5) 0.3824(8) 0.067(4) Uani 1 1 d .
C54 C 0.3419(7) 1.0106(6) 0.2907(8) 0.072(4) Uani 1 1 d .
H54A H 0.2994 0.9889 0.2829 0.108 Uiso 1 1 calc R
H54B H 0.3711 1.0086 0.2495 0.108 Uiso 1 1 calc R
H54C H 0.3302 1.0503 0.3003 0.108 Uiso 1 1 calc R
C55 C 0.2889(6) 0.9132(6) 0.3974(8) 0.076(4) Uani 1 1 d .
H55A H 0.2527 0.9402 0.3843 0.113 Uiso 1 1 calc R
H55B H 0.2776 0.8965 0.4424 0.113 Uiso 1 1 calc R
H55C H 0.2918 0.8831 0.3627 0.113 Uiso 1 1 calc R
C56 C 0.4004(7) 0.9068(6) 0.5246(7) 0.068(4) Uani 1 1 d .
H56A H 0.4462 0.8941 0.5396 0.103 Uiso 1 1 calc R
H56B H 0.3707 0.8737 0.5169 0.103 Uiso 1 1 calc R
H56C H 0.3800 0.9310 0.5603 0.103 Uiso 1 1 calc R
C57 C 0.5262(7) 0.9930(6) 0.4901(8) 0.077(4) Uani 1 1 d .
H57A H 0.5188 1.0297 0.5128 0.116 Uiso 1 1 calc R
H57B H 0.5672 0.9952 0.4607 0.116 Uiso 1 1 calc R
H57C H 0.5329 0.9636 0.5252 0.116 Uiso 1 1 calc R
C58 C 0.4831(7) 1.0643(5) 0.3526(9) 0.081(4) Uani 1 1 d .
H58A H 0.5218 1.0749 0.3824 0.122 Uiso 1 1 d R
H58B H 0.4492 1.0952 0.3516 0.122 Uiso 1 1 d R
H58C H 0.5000 1.0571 0.3058 0.122 Uiso 1 1 d R
C59 C 0.7481(9) 0.7022(6) 0.5067(9) 0.074(4) Uani 1 1 d .
C60 C 0.7020(8) 0.6532(7) 0.5033(10) 0.081(5) Uani 1 1 d .
C61 C 0.7027(7) 0.6305(5) 0.5752(10) 0.072(4) Uani 1 1 d .
C62 C 0.7445(8) 0.6670(7) 0.6161(8) 0.072(5) Uani 1 1 d .
C63 C 0.7688(7) 0.7088(6) 0.5767(10) 0.072(4) Uani 1 1 d .
C64 C 0.7706(10) 0.7395(9) 0.4428(10) 0.141(8) Uani 1 1 d .
H64A H 0.7296 0.7505 0.4164 0.212 Uiso 1 1 calc R
H64B H 0.8017 0.7175 0.4133 0.212 Uiso 1 1 calc R
H64C H 0.7944 0.7737 0.4591 0.212 Uiso 1 1 calc R
C65 C 0.6735(9) 0.6301(8) 0.4330(10) 0.129(7) Uani 1 1 d .
H65A H 0.7109 0.6117 0.4075 0.194 Uiso 1 1 calc R
H65B H 0.6550 0.6616 0.4058 0.194 Uiso 1 1 calc R
H65C H 0.6367 0.6025 0.4420 0.194 Uiso 1 1 calc R
C66 C 0.6628(8) 0.5736(6) 0.5903(10) 0.122(6) Uani 1 1 d .
H66A H 0.6957 0.5444 0.6049 0.183 Uiso 1 1 calc R
H66B H 0.6390 0.5611 0.5484 0.183 Uiso 1 1 calc R
H66C H 0.6290 0.5800 0.6270 0.183 Uiso 1 1 calc R
C67 C 0.7666(8) 0.6478(7) 0.6891(9) 0.094(5) Uani 1 1 d .
H67A H 0.8100 0.6265 0.6859 0.141 Uiso 1 1 d R
H67B H 0.7732 0.6810 0.7187 0.141 Uiso 1 1 d R
H67C H 0.7307 0.6233 0.7087 0.141 Uiso 1 1 d R
C68 C 0.8254(9) 0.7481(7) 0.6017(10) 0.114(6) Uani 1 1 d .
H68A H 0.8706 0.7305 0.5938 0.171 Uiso 1 1 d R
H68B H 0.8229 0.7841 0.5764 0.171 Uiso 1 1 d R
H68C H 0.8193 0.7553 0.6511 0.171 Uiso 1 1 d R
C69 C 0.5031(9) 0.7607(7) 0.6607(7) 0.077(5) Uani 1 1 d .
C70 C 0.5286(9) 0.7081(6) 0.6923(7) 0.072(4) Uani 1 1 d .
C71 C 0.5897(10) 0.7192(7) 0.7264(8) 0.088(5) Uani 1 1 d .
C72 C 0.6069(8) 0.7776(7) 0.7180(8) 0.078(5) Uani 1 1 d .
C73 C 0.5556(8) 0.8016(6) 0.6783(8) 0.069(4) Uani 1 1 d .
C74 C 0.4361(6) 0.7714(6) 0.6206(8) 0.070(4) Uani 1 1 d .
H74A H 0.4323 0.7435 0.5833 0.105 Uiso 1 1 d R
H74B H 0.4363 0.8097 0.6012 0.105 Uiso 1 1 d R
H74C H 0.3968 0.7673 0.6520 0.105 Uiso 1 1 d R
C75 C 0.4857(8) 0.6522(6) 0.6885(9) 0.099(5) Uani 1 1 d .
H75A H 0.5142 0.6220 0.6686 0.148 Uiso 1 1 calc R
H75B H 0.4450 0.6582 0.6594 0.148 Uiso 1 1 calc R
H75C H 0.4709 0.6412 0.7350 0.148 Uiso 1 1 calc R
C76 C 0.6234(10) 0.6753(8) 0.7745(10) 0.092(6) Uani 1 1 d .
H76A H 0.6023 0.6777 0.8203 0.139 Uiso 1 1 calc R
H76B H 0.6730 0.6831 0.7781 0.139 Uiso 1 1 calc R
H76C H 0.6164 0.6371 0.7556 0.139 Uiso 1 1 calc R
C77 C 0.6714(7) 0.8063(7) 0.7531(8) 0.096(5) Uani 1 1 d .
H77A H 0.6859 0.8392 0.7258 0.144 Uiso 1 1 calc R
H77B H 0.7094 0.7788 0.7555 0.144 Uiso 1 1 calc R
H77C H 0.6591 0.8186 0.7998 0.144 Uiso 1 1 calc R
C78 C 0.5494(8) 0.8683(6) 0.6625(8) 0.083(5) Uani 1 1 d .
H78A H 0.5020 0.8810 0.6714 0.125 Uiso 1 1 calc R
H78B H 0.5610 0.8754 0.6140 0.125 Uiso 1 1 calc R
H78C H 0.5813 0.8893 0.6922 0.125 Uiso 1 1 calc R

loop_
_atom_site_aniso_label
_atom_site_aniso_U_11
_atom_site_aniso_U_22
_atom_site_aniso_U_33
_atom_site_aniso_U_23
_atom_site_aniso_U_13
_atom_site_aniso_U_12
Ce1 0.0662(5) 0.0384(4) 0.0860(6) -0.0005(4) -0.0081(5) -0.0016(4)
Ce2 0.0656(4) 0.0411(4) 0.0694(4) 0.0007(4) 0.0055(5) 0.0027(4)
Ce3 0.0654(5) 0.0423(5) 0.0742(5) -0.0005(4) -0.0053(5) 0.0016(4)
N1 0.070(8) 0.083(9) 0.089(8) 0.006(9) -0.015(8) 0.023(7)
N2 0.090(9) 0.052(8) 0.086(9) 0.001(7) -0.005(7) 0.000(7)
N3 0.079(9) 0.070(9) 0.084(10) 0.001(7) 0.021(8) 0.015(8)
N4 0.052(7) 0.054(8) 0.123(11) 0.022(8) -0.004(7) 0.005(6)
N5 0.114(11) 0.049(8) 0.100(11) 0.020(7) -0.006(10) -0.003(7)
N6 0.076(8) 0.047(8) 0.100(10) -0.008(7) -0.007(7) 0.008(6)
C1 0.077(9) 0.032(7) 0.076(9) 0.011(8) 0.026(9) 0.016(6)
C2 0.059(7) 0.032(6) 0.052(7) 0.000(6) -0.004(6) -0.008(5)
C3 0.061(9) 0.061(10) 0.058(9) 0.000(7) -0.016(8) -0.008(8)
C4 0.081(12) 0.037(10) 0.115(14) 0.002(9) -0.014(10) 0.001(8)
C5 0.042(6) 0.061(7) 0.048(7) 0.008(6) -0.016(6) 0.003(6)
C6 0.100(12) 0.051(10) 0.067(9) -0.013(9) -0.022(9) 0.024(9)
C7 0.097(12) 0.078(11) 0.140(14) 0.051(12) -0.034(12) -0.003(9)
C8 0.097(10) 0.044(9) 0.162(16) -0.002(10) 0.001(10) -0.013(8)
C9 0.065(9) 0.108(13) 0.138(13) 0.017(12) -0.037(9) 0.015(9)
C10 0.123(13) 0.094(13) 0.095(11) 0.004(10) 0.042(10) 0.010(10)
C11 0.123(14) 0.054(10) 0.094(12) 0.011(9) -0.045(11) -0.020(9)
C12 0.19(2) 0.087(16) 0.107(15) -0.006(13) -0.031(15) -0.012(14)
C13 0.17(2) 0.12(2) 0.083(17) 0.024(16) -0.092(17) -0.008(17)
C14 0.042(11) 0.104(17) 0.146(19) -0.004(14) -0.026(13) -0.004(11)
C15 0.087(11) 0.031(8) 0.110(13) -0.002(8) -0.015(9) -0.013(7)
C16 0.104(14) 0.037(11) 0.078(13) 0.036(10) -0.050(11) -0.013(10)
C17 0.106(12) 0.105(13) 0.102(12) -0.024(10) 0.049(10) -0.025(10)
C18 0.067(9) 0.078(10) 0.104(12) -0.007(9) -0.012(9) -0.039(8)
C19 0.066(10) 0.053(10) 0.120(13) 0.001(10) 0.016(10) 0.008(8)
C20 0.063(8) 0.064(10) 0.098(12) 0.006(9) 0.014(8) 0.016(7)
C21 0.067(9) 0.111(13) 0.125(14) 0.032(11) -0.026(10) -0.014(9)
C22 0.076(11) 0.099(13) 0.122(13) 0.018(12) 0.025(10) 0.010(10)
C23 0.057(10) 0.083(13) 0.096(13) -0.023(11) -0.014(9) 0.010(9)
C24 0.092(11) 0.043(10) 0.102(12) -0.015(8) 0.048(9) 0.008(8)
C25 0.116(9) 0.095(9) 0.125(10) 0.032(8) -0.009(8) 0.027(7)
C26 0.074(10) 0.150(15) 0.120(15) 0.010(12) -0.015(10) -0.050(10)
C27 0.096(11) 0.082(12) 0.129(13) 0.026(10) 0.015(10) -0.011(9)
C28 0.101(13) 0.101(14) 0.130(18) 0.014(12) 0.013(12) -0.042(10)
C29 0.117(14) 0.037(9) 0.067(10) -0.016(8) -0.013(10) 0.021(9)
C30 0.083(12) 0.078(13) 0.095(13) -0.023(10) -0.034(11) 0.009(10)
C31 0.087(12) 0.061(12) 0.093(12) -0.026(10) -0.027(10) -0.008(9)
C32 0.098(13) 0.071(11) 0.100(13) 0.001(10) -0.018(10) 0.028(9)
C33 0.088(12) 0.065(11) 0.063(10) -0.012(8) -0.027(9) 0.017(9)
C34 0.103(12) 0.063(11) 0.080(10) -0.007(9) -0.004(9) 0.032(9)
C35 0.097(16) 0.036(12) 0.056(13) -0.027(10) -0.043(13) 0.020(11)
C36 0.111(13) 0.037(10) 0.101(14) -0.023(9) 0.012(11) 0.004(10)
C37 0.124(11) 0.095(11) 0.109(14) -0.013(9) -0.018(10) 0.050(10)
C38 0.088(12) 0.104(13) 0.066(10) -0.006(9) 0.003(9) -0.004(10)
C39 0.095(11) 0.054(10) 0.065(9) -0.003(8) 0.015(9) -0.047(9)
C40 0.064(9) 0.042(10) 0.060(9) 0.007(8) 0.018(8) 0.009(7)
C41 0.050(8) 0.072(12) 0.065(10) 0.019(9) 0.009(8) -0.006(7)
C42 0.071(10) 0.057(11) 0.084(11) 0.010(9) 0.021(9) 0.013(8)
C43 0.076(10) 0.048(10) 0.076(10) 0.007(8) -0.012(9) 0.018(8)
C44 0.068(9) 0.044(8) 0.089(10) -0.010(7) 0.004(8) -0.013(7)
C45 0.078(10) 0.065(11) 0.096(12) 0.011(10) 0.046(9) 0.016(8)
C46 0.075(10) 0.084(11) 0.057(9) -0.024(8) 0.007(8) 0.002(8)
C47 0.068(10) 0.066(11) 0.095(11) 0.008(8) 0.011(8) 0.006(7)
C48 0.069(8) 0.057(9) 0.080(12) -0.001(7) -0.007(8) 0.009(7)
C49 0.056(8) 0.049(8) 0.078(10) -0.024(8) -0.009(10) -0.004(6)
C50 0.059(9) 0.039(8) 0.073(10) 0.004(7) -0.002(8) -0.018(6)
C51 0.061(7) 0.033(6) 0.076(8) 0.001(6) 0.013(7) 0.005(6)
C52 0.077(11) 0.039(9) 0.062(9) -0.003(7) -0.009(8) 0.022(7)
C53 0.068(9) 0.041(8) 0.092(11) -0.012(9) -0.006(9) 0.004(7)
C54 0.059(8) 0.059(10) 0.098(12) -0.018(9) -0.021(9) -0.004(7)
C55 0.066(9) 0.064(10) 0.097(11) 0.003(8) -0.003(8) -0.001(7)
C56 0.084(10) 0.057(10) 0.064(9) -0.008(7) 0.017(8) -0.002(7)
C57 0.082(11) 0.058(10) 0.092(11) -0.010(8) -0.009(10) 0.011(8)
C58 0.109(10) 0.033(8) 0.102(10) -0.006(9) 0.003(10) -0.001(7)
C59 0.093(12) 0.045(10) 0.082(13) 0.000(9) 0.033(10) 0.013(9)
C60 0.073(11) 0.070(12) 0.100(15) -0.033(11) -0.018(10) 0.028(9)
C61 0.062(9) 0.045(9) 0.109(13) 0.023(10) 0.027(10) 0.012(7)
C62 0.058(9) 0.075(11) 0.084(13) -0.025(10) -0.036(10) 0.008(9)
C63 0.071(10) 0.054(10) 0.090(14) -0.010(10) 0.027(10) -0.031(7)
C64 0.129(14) 0.179(18) 0.116(13) 0.049(13) 0.030(12) 0.048(13)
C65 0.118(13) 0.130(15) 0.139(15) -0.066(12) -0.040(12) -0.007(12)
C66 0.117(12) 0.085(12) 0.164(16) 0.018(12) 0.046(13) 0.032(10)
C67 0.076(12) 0.115(15) 0.091(13) -0.017(11) 0.011(10) 0.032(10)
C68 0.104(12) 0.097(13) 0.142(15) -0.013(11) -0.039(11) 0.026(10)
C69 0.124(15) 0.066(12) 0.042(8) -0.006(8) 0.022(9) -0.007(10)
C70 0.120(14) 0.052(11) 0.045(9) 0.002(8) 0.013(10) -0.008(10)
C71 0.114(14) 0.098(16) 0.054(10) 0.010(10) -0.028(10) 0.001(11)
C72 0.111(14) 0.052(12) 0.072(11) -0.027(9) -0.003(10) 0.018(10)
C73 0.067(10) 0.031(9) 0.108(12) 0.007(8) -0.030(9) -0.006(7)
C74 0.030(7) 0.074(10) 0.105(11) 0.019(8) -0.001(8) -0.011(6)
C75 0.123(13) 0.076(12) 0.097(11) -0.006(9) 0.019(10) 0.026(10)
C76 0.117(14) 0.073(13) 0.087(13) 0.004(11) 0.011(12) 0.031(11)
C77 0.084(11) 0.100(12) 0.103(11) -0.036(10) -0.020(10) 0.050(10)
C78 0.095(11) 0.051(10) 0.105(12) -0.011(9) -0.012(10) 0.002(8)

loop_
_atom_type_symbol
_atom_type_description
_atom_type_scat_dispersion_real
_atom_type_scat_dispersion_imag
_atom_type_scat_source
C C 0.0033 0.0016 'International Tables Vol C Tables 4.2.6.8 and 6.1.1.4'
H H 0.0000 0.0000 'International Tables Vol C Tables 4.2.6.8 and 6.1.1.4'
N N 0.0061 0.0033 'International Tables Vol C Tables 4.2.6.8 and 6.1.1.4'
Ce Ce -0.2486 2.6331 'International Tables Vol C Tables 4.2.6.8 and 6.1.1.4'

loop_
_geom_angle_atom_site_label_1
_geom_angle_atom_site_label_2
_geom_angle_atom_site_label_3
_geom_angle
C3 Ce1 N1 75.4(4)
C3 Ce1 C4 69.3(4)
N1 Ce1 C4 144.5(4)
N2 Ce2 C1 74.8(4)
N2 Ce2 C5 140.7(4)
C1 Ce2 C5 66.6(4)
N3 Ce3 C2 72.5(4)
N3 Ce3 C6 140.0(4)
C2 Ce3 C6 68.7(4)
C1 N1 Ce1 171.0(13)
C2 N2 Ce2 165.1(11)
C3 N3 Ce3 169.1(12)
C4 N4 C7 175.4(16)
C5 N5 C11 176.5(15)
C6 N6 C15 179.0(15)
N1 C1 Ce2 170.8(13)
N2 C2 Ce3 177.0(11)
N3 C3 Ce1 173.5(13)
N4 C4 Ce1 173.4(13)
N5 C5 Ce2 175.7(12)
N6 C6 Ce3 176.8(14)
N4 C7 C10 106.8(13)
N4 C7 C9 106.6(13)
C10 C7 C9 109.8(15)
N4 C7 C8 105.8(14)
C10 C7 C8 115.1(14)
C9 C7 C8 112.1(13)
C12 C11 C13 109.8(19)
C12 C11 C14 115.6(17)
C13 C11 C14 113(2)
C12 C11 N5 108.2(14)
C13 C11 N5 103.3(15)
C14 C11 N5 105.7(13)
N6 C15 C18 102.9(11)
N6 C15 C16 105.7(12)
C18 C15 C16 108.4(13)
N6 C15 C17 111.0(11)
C18 C15 C17 115.7(12)
C16 C15 C17 112.3(14)
C20 C19 C24 131.5(16)
C20 C19 C23 108.4(13)
C24 C19 C23 120.1(17)
C19 C20 C25 123.3(14)
C19 C20 C21 108.1(14)
C25 C20 C21 128.2(17)
C22 C21 C26 123.0(15)
C22 C21 C20 109.1(15)
C26 C21 C20 127.3(17)
C21 C22 C23 107.4(15)
C21 C22 C27 121.0(17)
C23 C22 C27 130.7(17)
C22 C23 C19 106.8(15)
C22 C23 C28 124.4(17)
C19 C23 C28 128.7(16)
C33 C29 C30 108.8(14)
C33 C29 C34 125.5(16)
C30 C29 C34 125.2(14)
C31 C30 C29 106.4(13)
C31 C30 C35 126.8(18)
C29 C30 C35 125.8(18)
C30 C31 C32 109.6(14)
C30 C31 C36 124.4(15)
C32 C31 C36 125.9(17)
C33 C32 C31 107.9(13)
C33 C32 C37 123.6(14)
C31 C32 C37 127.9(17)
C32 C33 C29 107.3(13)
C32 C33 C38 127.3(13)
C29 C33 C38 125.4(15)
C40 C39 C43 108.9(12)
C40 C39 C44 127.8(15)
C43 C39 C44 122.9(15)
C39 C40 C41 107.8(12)
C39 C40 C45 128.1(14)
C41 C40 C45 123.3(14)
C42 C41 C40 107.3(13)
C42 C41 C46 127.0(14)
C40 C41 C46 125.6(13)
C41 C42 C43 108.1(12)
C41 C42 C47 126.2(15)
C43 C42 C47 125.6(14)
C39 C43 C42 107.5(12)
C39 C43 C48 125.3(13)
C42 C43 C48 125.6(12)
C50 C49 C53 108.5(13)
C50 C49 C54 126.4(11)
C53 C49 C54 123.8(13)
C49 C50 C51 107.5(10)
C49 C50 C55 126.3(13)
C51 C50 C55 126.1(12)
C52 C51 C56 124.9(13)
C52 C51 C50 106.7(12)
C56 C51 C50 128.1(12)
C51 C52 C53 110.2(12)
C51 C52 C57 128.2(13)
C53 C52 C57 121.2(13)
C52 C53 C49 106.8(13)
C52 C53 C58 128.3(13)
C49 C53 C58 124.4(14)
C63 C59 C60 107.5(14)
C63 C59 C64 127.6(17)
C60 C59 C64 124.9(18)
C59 C60 C61 103.7(13)
C59 C60 C65 121.9(18)
C61 C60 C65 133.6(17)
C62 C61 C60 107.9(12)
C62 C61 C66 133.7(17)
C60 C61 C66 118.4(16)
C63 C62 C61 109.2(13)
C63 C62 C67 130.0(15)
C61 C62 C67 119.3(16)
C62 C63 C59 111.5(13)
C62 C63 C68 121.7(17)
C59 C63 C68 125.1(16)
C73 C69 C70 103.2(14)
C73 C69 C74 127.4(14)
C70 C69 C74 129.3(14)
C71 C70 C69 109.2(13)
C71 C70 C75 129.7(15)
C69 C70 C75 121.0(16)
C70 C71 C72 109.2(13)
C70 C71 C76 121.8(16)
C72 C71 C76 128.3(17)
C73 C72 C71 106.9(13)
C73 C72 C77 129.6(14)
C71 C72 C77 123.4(16)
C72 C73 C69 111.5(13)
C72 C73 C78 124.2(13)
C69 C73 C78 123.8(14)

loop_
_geom_bond_atom_site_label_1
_geom_bond_atom_site_label_2
_geom_bond_distance
Ce1 C3 2.596(15)
Ce1 N1 2.615(14)
Ce1 C4 2.719(17)
Ce1 C32 2.801(15)
Ce1 C29 2.812(14)
Ce1 C33 2.814(15)
Ce1 C31 2.823(14)
Ce1 C20 2.821(13)
Ce1 C23 2.831(15)
Ce1 C19 2.835(14)
Ce1 C22 2.845(16)
Ce1 C30 2.846(16)
Ce1 C21 2.875(14)
Ce2 N2 2.612(14)
Ce2 C1 2.641(13)
Ce2 C5 2.642(14)
Ce2 C52 2.744(12)
Ce2 C40 2.751(12)
Ce2 C43 2.768(14)
Ce2 C51 2.789(13)
Ce2 C39 2.798(12)
Ce2 C42 2.803(13)
Ce2 C41 2.814(13)
Ce2 C50 2.845(13)
Ce2 C49 2.854(12)
Ce2 C53 2.865(12)
Ce3 N3 2.701(16)
Ce3 C2 2.704(14)
Ce3 C6 2.736(17)
Ce3 C61 2.764(12)
Ce3 C73 2.768(15)
Ce3 C60 2.769(14)
Ce3 C63 2.800(14)
Ce3 C62 2.800(14)
Ce3 C70 2.813(13)
Ce3 C72 2.812(14)
Ce3 C69 2.817(15)
Ce3 C71 2.827(15)
Ce3 C59 2.839(14)
N1 C1 1.186(13)
N2 C2 1.131(14)
N3 C3 1.174(15)
N4 C4 1.129(16)
N4 C7 1.51(2)
N5 C5 1.140(16)
N5 C11 1.54(2)
N6 C6 1.133(16)
N6 C15 1.490(17)
C7 C10 1.54(2)
C7 C9 1.57(2)
C7 C8 1.59(2)
C11 C12 1.46(2)
C11 C13 1.44(3)
C11 C14 1.51(3)
C15 C18 1.52(2)
C15 C16 1.52(2)
C15 C17 1.57(2)
C19 C20 1.42(2)
C19 C24 1.45(2)
C19 C23 1.48(2)
C20 C25 1.483(19)
C20 C21 1.42(2)
C21 C22 1.46(2)
C21 C26 1.52(2)
C22 C23 1.43(2)
C22 C27 1.52(2)
C23 C28 1.52(2)
C29 C33 1.41(2)
C29 C30 1.41(2)
C29 C34 1.506(19)
C30 C31 1.38(2)
C30 C35 1.45(2)
C31 C32 1.40(2)
C31 C36 1.54(2)
C32 C33 1.38(2)
C32 C37 1.54(2)
C33 C38 1.52(2)
C39 C40 1.392(18)
C39 C43 1.426(19)
C39 C44 1.473(16)
C40 C41 1.461(18)
C40 C45 1.486(18)
C41 C42 1.411(19)
C41 C46 1.503(18)
C42 C43 1.438(19)
C42 C47 1.481(18)
C43 C48 1.503(17)
C49 C50 1.400(17)
C49 C53 1.425(16)
C49 C54 1.553(18)
C50 C51 1.456(18)
C50 C55 1.465(16)
C51 C52 1.385(17)
C51 C56 1.451(18)
C52 C53 1.408(18)
C52 C57 1.553(18)
C53 C58 1.573(18)
C59 C63 1.39(2)
C59 C60 1.43(2)
C59 C64 1.55(2)
C60 C61 1.46(2)
C60 C65 1.54(2)
C61 C62 1.394(18)
C61 C66 1.543(19)
C62 C63 1.304(19)
C62 C67 1.51(2)
C63 C68 1.48(2)
C69 C73 1.411(19)
C69 C70 1.44(2)
C69 C74 1.50(2)
C70 C71 1.35(2)
C70 C75 1.53(2)
C71 C72 1.40(2)
C71 C76 1.51(2)
C72 C73 1.351(18)
C72 C77 1.54(2)
C73 C78 1.575(18)
